data_7158122
loop_
_publ_author_name
'Kasatkina, Svetlana O.'
'Geyl, Kirill K.'
'Baykov, Sergey V.'
'Boyarskaya, Irina A.'
'Boyarskiy, Vadim P.'

_publ_section_title
;
 Catalyst-free synthesis of substituted pyridin-2-yl, quinolin-2-yl, and
 isoquinolin-1-yl carbamates from the corresponding hetaryl ureas and
 alcohols.
;
_journal_issue 27
_journal_name_full 'Organic &amp; biomolecular chemistry'
_journal_page_first 6059
_journal_page_last 6065
_journal_paper_doi 10.1039/d1ob00783a
_journal_volume 19
_journal_year 2021
_chemical_formula_moiety 'C13 H18 N2 O2'
_chemical_formula_sum 'C13 H18 N2 O2'
_chemical_formula_weight 234.29
_chemical_melting_point 444
_chemical_name_systematic 'Cyclohexyl (4--methylpyridin--2--yl)carbamate'
_space_group_crystal_system monoclinic
_space_group_IT_number 14
_space_group_name_Hall '-P 2yn'
_space_group_name_H-M_alt 'P 1 21/n 1'
_atom_sites_solution_hydrogens geom
_atom_sites_solution_primary dual
_audit_creation_date 2020-12-08
_audit_creation_method
;
Olex2 1.3
(compiled 2020.11.12 svn.r5f609507 for OlexSys, GUI svn.r6226)
;
_audit_update_record
;
2020-12-16 deposited with the CCDC.	2021-06-10 downloaded from the CCDC.
;
_cell_angle_alpha 90
_cell_angle_beta 92.429(3)
_cell_angle_gamma 90
_cell_formula_units_Z 4
_cell_length_a 8.3092(2)
_cell_length_b 12.0788(4)
_cell_length_c 11.8379(3)
_cell_measurement_reflns_used 3524
_cell_measurement_temperature 100(2)
_cell_measurement_theta_max 76.0200
_cell_measurement_theta_min 5.2220
_cell_volume 1187.05(6)
_computing_cell_refinement 'CrysAlisPro 1.171.40.71a (Rigaku OD, 2020)'
_computing_data_collection 'CrysAlisPro 1.171.40.71a (Rigaku OD, 2020)'
_computing_data_reduction 'CrysAlisPro 1.171.40.71a (Rigaku OD, 2020)'
_computing_molecular_graphics 'Olex2 1.3 (Dolomanov et al., 2009)'
_computing_publication_material 'Olex2 1.3 (Dolomanov et al., 2009)'
_computing_structure_refinement 'SHELXL 2018/3 (Sheldrick, 2015)'
_computing_structure_solution 'SHELXT 2018/2 (Sheldrick, 2018)'
_diffrn_ambient_environment N~2~
_diffrn_ambient_temperature 100(2)
_diffrn_detector 'CCD plate'
_diffrn_detector_area_resol_mean 10.3829
_diffrn_detector_type Atlas
_diffrn_measured_fraction_theta_full 1.000
_diffrn_measured_fraction_theta_max 0.991
_diffrn_measurement_details
;
List of Runs (angles in degrees, time in seconds):

  # Type    Start    End  Width  t~exp~   \w     \q     \k     \f   Frames
#--------------------------------------------------------------------------
  1  \w    -65.00  33.00   1.00    9.63    --  -41.44  38.00 150.00   98
  2  \w      3.00  29.00   1.00    9.63    --  -41.44  77.00-150.00   26
  3  \w    -73.00 -11.00   1.00    9.63    --  -41.44  77.00-150.00   62
  4  \w    -93.00 -40.00   1.00    9.63    --  -41.44 178.00-180.00   53
  5  \w    104.00 175.00   1.00   38.52    --  112.00  77.00-150.00   71
  6  \w     42.00  89.00   1.00   38.52    --  112.00 -77.00-120.00   47
  7  \w     46.00 103.00   1.00   38.52    --  112.00-126.00   0.00   57
  8  \w     42.00  96.00   1.00   38.52    --  112.00-126.00 150.00   54
  9  \w     85.00 178.00   1.00   38.52    --  112.00  30.00 -60.00   93
 10  \w     41.00 107.00   1.00   38.52    --  112.00 -61.00 150.00   66
 11  \w     63.00  88.00   1.00   38.52    --  112.00 -61.00  30.00   25
 12  \w    106.00 136.00   1.00   38.52    --  112.00 -61.00  30.00   30
 13  \w     88.00 113.00   1.00   38.52    --  112.00-126.00-180.00   25
 14  \w    120.00 145.00   1.00   38.52    --  112.00 -77.00-120.00   25
 15  \w     46.00  72.00   1.00   38.52    --  112.00-126.00-180.00   26
 16  \w    -90.00 -63.00   1.00    9.63    --  -41.44 -38.00   0.00   27
 17  \w    -51.00 -23.00   1.00    9.63    --  -41.44 -38.00   0.00   28
 18  \w   -115.00 -39.00   1.00    9.63    --  -41.44 -38.00  90.00   76
 19  \w     83.00 130.00   1.00    9.63    --   41.44 178.00  90.00   47
 20  \w     79.00 105.00   1.00    9.63    --   41.44 178.00-180.00   26
 21  \w     61.00  87.00   1.00    9.63    --   41.44 178.00 -30.00   26
 22  \w     88.00 114.00   1.00   38.52    --  112.00  61.00-120.00   26
 23  \w    104.00 130.00   1.00   38.52    --  112.00  77.00 -60.00   26
 24  \w    139.00 173.00   1.00   38.52    --  112.00  77.00 -30.00   34
 25  \w    126.00 174.00   1.00   38.52    --  112.00  77.00   0.00   48
 26  \w    144.00 177.00   1.00   38.52    --  112.00  77.00  60.00   33
 27  \w    141.00 174.00   1.00   38.52    --  112.00  77.00 -60.00   33
 28  \w     61.00 100.00   1.00   38.52    --  112.00 -95.00-180.00   39
 29  \w    130.00 157.00   1.00   38.52    --  112.00 126.00  30.00   27
 30  \w    137.00 175.00   1.00   38.52    --  112.00  61.00  30.00   38
 31  \w     88.00 132.00   1.00   38.52    --  112.00  61.00  30.00   44
 32  \w     86.00 169.00   1.00   38.52    --  112.00  30.00  90.00   83
 33  \w     80.00 113.00   1.00   38.52    --  112.00-126.00 -30.00   33
 34  \w     60.00 104.00   1.00   38.52    --  112.00  15.00  60.00   44
 35  \w     88.00 113.00   1.00   38.52    --  112.00-126.00 -60.00   25
;
_diffrn_measurement_device 'four-circle diffractometer'
_diffrn_measurement_device_type 'SuperNova, Dual, Cu at home/near, Atlas'
_diffrn_measurement_method '\w scans'
_diffrn_orient_matrix_type 'CrysAlisPro convention (1999,Acta A55,543-557)'
_diffrn_orient_matrix_UB_11 -0.1429448000
_diffrn_orient_matrix_UB_12 -0.0662596000
_diffrn_orient_matrix_UB_13 0.0437761000
_diffrn_orient_matrix_UB_21 0.0211199000
_diffrn_orient_matrix_UB_22 -0.0869691000
_diffrn_orient_matrix_UB_23 -0.0934461000
_diffrn_orient_matrix_UB_31 0.1163797000
_diffrn_orient_matrix_UB_32 -0.0656992000
_diffrn_orient_matrix_UB_33 0.0795051000
_diffrn_radiation_monochromator mirror
_diffrn_radiation_probe x-ray
_diffrn_radiation_type 'Cu K\a'
_diffrn_radiation_wavelength 1.54184
_diffrn_reflns_av_R_equivalents 0.0425
_diffrn_reflns_av_unetI/netI 0.0317
_diffrn_reflns_Laue_measured_fraction_full 1.000
_diffrn_reflns_Laue_measured_fraction_max 0.991
_diffrn_reflns_limit_h_max 10
_diffrn_reflns_limit_h_min -8
_diffrn_reflns_limit_k_max 15
_diffrn_reflns_limit_k_min -15
_diffrn_reflns_limit_l_max 14
_diffrn_reflns_limit_l_min -14
_diffrn_reflns_number 10645
_diffrn_reflns_point_group_measured_fraction_full 1.000
_diffrn_reflns_point_group_measured_fraction_max 0.991
_diffrn_reflns_theta_full 67.684
_diffrn_reflns_theta_max 76.149
_diffrn_reflns_theta_min 5.234
_diffrn_source 'micro-focus sealed X-ray tube'
_diffrn_source_type 'SuperNova (Cu) X-ray Source'
_exptl_absorpt_coefficient_mu 0.719
_exptl_absorpt_correction_T_max 1.00000
_exptl_absorpt_correction_T_min 0.64480
_exptl_absorpt_correction_type multi-scan
_exptl_absorpt_process_details
;
CrysAlisPro 1.171.40.71a (Rigaku Oxford Diffraction, 2020)
Empirical absorption correction using spherical harmonics,
 implemented in SCALE3 ABSPACK scaling algorithm.
;
_exptl_crystal_colour 'clear whiteish white'
_exptl_crystal_colour_lustre clear
_exptl_crystal_colour_modifier whiteish
_exptl_crystal_colour_primary white
_exptl_crystal_density_diffrn 1.311
_exptl_crystal_description prism
_exptl_crystal_F_000 504
_exptl_crystal_recrystallization_method 'Re-crystallisation from solvent: Chloroform'
_exptl_crystal_size_max 0.17
_exptl_crystal_size_mid 0.15
_exptl_crystal_size_min 0.12
_refine_diff_density_max 0.350
_refine_diff_density_min -0.200
_refine_diff_density_rms 0.045
_refine_ls_extinction_method none
_refine_ls_goodness_of_fit_ref 1.047
_refine_ls_hydrogen_treatment constr
_refine_ls_matrix_type full
_refine_ls_number_parameters 155
_refine_ls_number_reflns 2462
_refine_ls_number_restraints 0
_refine_ls_restrained_S_all 1.047
_refine_ls_R_factor_all 0.0465
_refine_ls_R_factor_gt 0.0382
_refine_ls_shift/su_max 0.000
_refine_ls_shift/su_mean 0.000
_refine_ls_structure_factor_coef Fsqd
_refine_ls_weighting_details 'w=1/[\s^2^(Fo^2^)+(0.0544P)^2^+0.2470P] where P=(Fo^2^+2Fc^2^)/3'
_refine_ls_weighting_scheme calc
_refine_ls_wR_factor_gt 0.0975
_refine_ls_wR_factor_ref 0.1032
_reflns_Friedel_coverage 0.000
_reflns_number_gt 2093
_reflns_number_total 2462
_reflns_threshold_expression 'I > 2\s(I)'
_cod_data_source_file d1ob00783a2.cif
_cod_data_source_block bsc-296
_cod_depositor_comments 'Adding full bibliography for 7158119--7158123.cif.'
_cod_database_code 7158122
_shelx_shelxl_version_number 2018/3
_chemical_oxdiff_formula 'C9 H9 F3 N2 O2 '
_shelx_space_group_comment
;
The symmetry employed for this shelxl refinement is uniquely defined
by the following loop, which should always be used as a source of
symmetry information in preference to the above space-group names.
They are only intended as comments.
;
_shelx_estimated_absorpt_t_max 0.919
_shelx_estimated_absorpt_t_min 0.887
_reflns_odcompleteness_completeness 99.92
_reflns_odcompleteness_iscentric 1
_reflns_odcompleteness_theta 73.59
_olex2_refinement_description
;
1. Fixed Uiso
 At 1.2 times of:
  All C(H) groups, All C(H,H) groups, All N(H) groups
 At 1.5 times of:
  All C(H,H,H) groups
2.a Ternary CH refined with riding coordinates:
 C8(H8)
2.b Secondary CH2 refined with riding coordinates:
 C9(H9A,H9B), C11(H11A,H11B), C12(H12A,H12B), C13(H13A,H13B), C10(H10A,H10B)
2.c Aromatic/amide H refined with riding coordinates:
 N2(H2), C3(H3), C5(H5), C6(H6)
2.d Idealised Me refined as rotating group:
 C7(H7A,H7B,H7C)
;
_olex2_submission_special_instructions 'No special instructions were received'
_oxdiff_exptl_absorpt_empirical_details
;
Empirical correction (ABSPACK) includes:
- Absorption correction using spherical harmonics
- Frame scaling
;
_oxdiff_exptl_absorpt_empirical_full_max 2.070
_oxdiff_exptl_absorpt_empirical_full_min 0.510

loop_
_space_group_symop_operation_xyz
'x, y, z'
'-x+1/2, y+1/2, -z+1/2'
'-x, -y, -z'
'x-1/2, -y-1/2, z-1/2'

loop_
_atom_site_label
_atom_site_type_symbol
_atom_site_fract_x
_atom_site_fract_y
_atom_site_fract_z
_atom_site_U_iso_or_equiv
_atom_site_adp_type
_atom_site_occupancy
_atom_site_site_symmetry_order
_atom_site_calc_flag
_atom_site_refinement_flags_posn
_atom_site_refinement_flags_adp
_atom_site_refinement_flags_occupancy
_atom_site_disorder_assembly
_atom_site_disorder_group
O2 O 0.39016(11) 0.74402(8) 0.37247(7) 0.0184(2) Uani 1 1 d . . . . .
O1 O 0.23697(11) 0.70527(8) 0.52212(8) 0.0205(2) Uani 1 1 d . . . . .
N2 N 0.40981(13) 0.85419(9) 0.52130(9) 0.0176(2) Uani 1 1 d . . . . .
H2 H 0.474142 0.890854 0.477488 0.021 Uiso 1 1 calc R U . . .
N1 N 0.42214(12) 1.00377(9) 0.64104(9) 0.0173(2) Uani 1 1 d . . . . .
C1 C 0.33584(15) 0.76178(11) 0.47684(10) 0.0164(3) Uani 1 1 d . . . . .
C8 C 0.33433(15) 0.64386(10) 0.31336(10) 0.0159(3) Uani 1 1 d . . . . .
H8 H 0.214369 0.638350 0.314944 0.019 Uiso 1 1 calc R U . . .
C2 C 0.39177(14) 0.89527(11) 0.63056(10) 0.0160(3) Uani 1 1 d . . . . .
C3 C 0.35509(14) 0.82738(11) 0.72170(10) 0.0167(3) Uani 1 1 d . . . . .
H3 H 0.333755 0.750819 0.710410 0.020 Uiso 1 1 calc R U . . .
C5 C 0.37915(15) 0.98729(11) 0.84035(11) 0.0187(3) Uani 1 1 d . . . . .
H5 H 0.374771 1.022335 0.911998 0.022 Uiso 1 1 calc R U . . .
C6 C 0.41419(15) 1.04772(11) 0.74514(11) 0.0185(3) Uani 1 1 d . . . . .
H6 H 0.433807 1.124803 0.753781 0.022 Uiso 1 1 calc R U . . .
C4 C 0.35031(14) 0.87369(11) 0.82910(10) 0.0169(3) Uani 1 1 d . . . . .
C9 C 0.41171(15) 0.54223(11) 0.36845(10) 0.0183(3) Uani 1 1 d . . . . .
H9A H 0.369525 0.532017 0.444720 0.022 Uiso 1 1 calc R U . . .
H9B H 0.529596 0.553489 0.377139 0.022 Uiso 1 1 calc R U . . .
C11 C 0.43403(16) 0.45330(11) 0.17742(11) 0.0215(3) Uani 1 1 d . . . . .
H11A H 0.407270 0.386372 0.132156 0.026 Uiso 1 1 calc R U . . .
H11B H 0.552448 0.462912 0.179756 0.026 Uiso 1 1 calc R U . . .
C12 C 0.35334(16) 0.55453(11) 0.12175(11) 0.0207(3) Uani 1 1 d . . . . .
H12A H 0.395240 0.565182 0.045459 0.025 Uiso 1 1 calc R U . . .
H12B H 0.235788 0.541718 0.113076 0.025 Uiso 1 1 calc R U . . .
C13 C 0.38509(16) 0.65896(11) 0.19236(10) 0.0189(3) Uani 1 1 d . . . . .
H13A H 0.501314 0.677071 0.192807 0.023 Uiso 1 1 calc R U . . .
H13B H 0.324881 0.721768 0.157345 0.023 Uiso 1 1 calc R U . . .
C10 C 0.37697(16) 0.43829(11) 0.29750(11) 0.0209(3) Uani 1 1 d . . . . .
H10A H 0.432707 0.374045 0.333341 0.025 Uiso 1 1 calc R U . . .
H10B H 0.259806 0.423026 0.294638 0.025 Uiso 1 1 calc R U . . .
C7 C 0.32018(16) 0.80306(12) 0.93065(11) 0.0211(3) Uani 1 1 d . . . . .
H7A H 0.265140 0.734829 0.906285 0.032 Uiso 1 1 calc R U . . .
H7B H 0.252620 0.843792 0.982316 0.032 Uiso 1 1 calc R U . . .
H7C H 0.423141 0.784533 0.969519 0.032 Uiso 1 1 calc R U . . .

loop_
_atom_site_aniso_label
_atom_site_aniso_U_11
_atom_site_aniso_U_22
_atom_site_aniso_U_33
_atom_site_aniso_U_23
_atom_site_aniso_U_13
_atom_site_aniso_U_12
O2 0.0256(5) 0.0168(5) 0.0133(4) -0.0022(3) 0.0048(3) -0.0041(3)
O1 0.0239(5) 0.0204(5) 0.0176(4) -0.0012(4) 0.0054(3) -0.0055(4)
N2 0.0239(5) 0.0164(5) 0.0130(5) -0.0004(4) 0.0056(4) -0.0035(4)
N1 0.0197(5) 0.0168(6) 0.0157(5) 0.0001(4) 0.0036(4) -0.0011(4)
C1 0.0188(6) 0.0162(6) 0.0143(6) 0.0010(5) 0.0016(4) 0.0012(4)
C8 0.0191(6) 0.0149(6) 0.0137(6) -0.0019(4) 0.0017(4) -0.0015(4)
C2 0.0153(5) 0.0177(6) 0.0153(6) -0.0009(5) 0.0024(4) 0.0005(4)
C3 0.0171(6) 0.0172(6) 0.0160(6) -0.0004(5) 0.0030(4) 0.0014(4)
C5 0.0187(6) 0.0217(7) 0.0159(6) -0.0033(5) 0.0033(4) 0.0004(5)
C6 0.0194(6) 0.0172(6) 0.0193(6) -0.0032(5) 0.0036(5) 0.0006(5)
C4 0.0153(5) 0.0209(6) 0.0147(6) 0.0013(5) 0.0034(4) 0.0021(4)
C9 0.0207(6) 0.0183(6) 0.0158(6) 0.0014(5) 0.0016(4) 0.0004(5)
C11 0.0232(6) 0.0194(7) 0.0221(6) -0.0048(5) 0.0036(5) 0.0007(5)
C12 0.0253(6) 0.0217(7) 0.0150(6) -0.0033(5) 0.0012(5) 0.0011(5)
C13 0.0254(6) 0.0175(6) 0.0139(6) 0.0002(5) 0.0026(5) 0.0007(5)
C10 0.0241(6) 0.0161(6) 0.0228(6) 0.0013(5) 0.0042(5) 0.0008(5)
C7 0.0266(6) 0.0228(7) 0.0142(6) 0.0019(5) 0.0055(5) 0.0030(5)

loop_
_atom_type_symbol
_atom_type_description
_atom_type_scat_dispersion_real
_atom_type_scat_dispersion_imag
_atom_type_scat_source
C C 0.0181 0.0091 'International Tables Vol C Tables 4.2.6.8 and 6.1.1.4'
H H 0.0000 0.0000 'International Tables Vol C Tables 4.2.6.8 and 6.1.1.4'
N N 0.0311 0.0180 'International Tables Vol C Tables 4.2.6.8 and 6.1.1.4'
O O 0.0492 0.0322 'International Tables Vol C Tables 4.2.6.8 and 6.1.1.4'

loop_
_geom_angle_atom_site_label_1
_geom_angle_atom_site_label_2
_geom_angle_atom_site_label_3
_geom_angle
_geom_angle_site_symmetry_1
_geom_angle_site_symmetry_3
_geom_angle_publ_flag
C1 O2 C8 117.22(10) . . ?
C1 N2 H2 117.2 . . ?
C1 N2 C2 125.50(11) . . ?
C2 N2 H2 117.2 . . ?
C2 N1 C6 117.03(11) . . ?
O2 C1 N2 108.62(10) . . ?
O1 C1 O2 125.10(12) . . ?
O1 C1 N2 126.27(12) . . ?
O2 C8 H8 110.0 . . ?
O2 C8 C9 110.05(10) . . ?
O2 C8 C13 104.85(10) . . ?
C9 C8 H8 110.0 . . ?
C9 C8 C13 111.83(10) . . ?
C13 C8 H8 110.0 . . ?
N1 C2 N2 113.92(11) . . ?
N1 C2 C3 123.25(11) . . ?
C3 C2 N2 122.71(12) . . ?
C2 C3 H3 120.5 . . ?
C4 C3 C2 119.00(12) . . ?
C4 C3 H3 120.5 . . ?
C6 C5 H5 120.6 . . ?
C6 C5 C4 118.76(12) . . ?
C4 C5 H5 120.6 . . ?
N1 C6 C5 123.90(12) . . ?
N1 C6 H6 118.1 . . ?
C5 C6 H6 118.1 . . ?
C3 C4 C5 118.05(12) . . ?
C3 C4 C7 120.98(12) . . ?
C5 C4 C7 120.95(12) . . ?
C8 C9 H9A 109.4 . . ?
C8 C9 H9B 109.4 . . ?
C8 C9 C10 111.12(10) . . ?
H9A C9 H9B 108.0 . . ?
C10 C9 H9A 109.4 . . ?
C10 C9 H9B 109.4 . . ?
H11A C11 H11B 108.1 . . ?
C12 C11 H11A 109.6 . . ?
C12 C11 H11B 109.6 . . ?
C10 C11 H11A 109.6 . . ?
C10 C11 H11B 109.6 . . ?
C10 C11 C12 110.36(11) . . ?
C11 C12 H12A 109.4 . . ?
C11 C12 H12B 109.4 . . ?
H12A C12 H12B 108.0 . . ?
C13 C12 C11 111.18(10) . . ?
C13 C12 H12A 109.4 . . ?
C13 C12 H12B 109.4 . . ?
C8 C13 C12 111.55(11) . . ?
C8 C13 H13A 109.3 . . ?
C8 C13 H13B 109.3 . . ?
C12 C13 H13A 109.3 . . ?
C12 C13 H13B 109.3 . . ?
H13A C13 H13B 108.0 . . ?
C9 C10 H10A 109.5 . . ?
C9 C10 H10B 109.5 . . ?
C11 C10 C9 110.75(11) . . ?
C11 C10 H10A 109.5 . . ?
C11 C10 H10B 109.5 . . ?
H10A C10 H10B 108.1 . . ?
C4 C7 H7A 109.5 . . ?
C4 C7 H7B 109.5 . . ?
C4 C7 H7C 109.5 . . ?
H7A C7 H7B 109.5 . . ?
H7A C7 H7C 109.5 . . ?
H7B C7 H7C 109.5 . . ?

loop_
_geom_bond_atom_site_label_1
_geom_bond_atom_site_label_2
_geom_bond_distance
_geom_bond_site_symmetry_2
_geom_bond_publ_flag
O2 C1 1.3504(15) . ?
O2 C8 1.4632(15) . ?
O1 C1 1.2105(16) . ?
N2 H2 0.8800 . ?
N2 C1 1.3687(16) . ?
N2 C2 1.3992(16) . ?
N1 C2 1.3394(17) . ?
N1 C6 1.3460(17) . ?
C8 H8 1.0000 . ?
C8 C9 1.5199(17) . ?
C8 C13 1.5212(16) . ?
C2 C3 1.3990(18) . ?
C3 H3 0.9500 . ?
C3 C4 1.3912(17) . ?
C5 H5 0.9500 . ?
C5 C6 1.3841(18) . ?
C5 C4 1.3983(19) . ?
C6 H6 0.9500 . ?
C4 C7 1.5037(17) . ?
C9 H9A 0.9900 . ?
C9 H9B 0.9900 . ?
C9 C10 1.5311(18) . ?
C11 H11A 0.9900 . ?
C11 H11B 0.9900 . ?
C11 C12 1.5302(19) . ?
C11 C10 1.5282(19) . ?
C12 H12A 0.9900 . ?
C12 H12B 0.9900 . ?
C12 C13 1.5298(18) . ?
C13 H13A 0.9900 . ?
C13 H13B 0.9900 . ?
C10 H10A 0.9900 . ?
C10 H10B 0.9900 . ?
C7 H7A 0.9800 . ?
C7 H7B 0.9800 . ?
C7 H7C 0.9800 . ?

loop_
_geom_torsion_atom_site_label_1
_geom_torsion_atom_site_label_2
_geom_torsion_atom_site_label_3
_geom_torsion_atom_site_label_4
_geom_torsion
_geom_torsion_site_symmetry_1
_geom_torsion_site_symmetry_2
_geom_torsion_site_symmetry_3
_geom_torsion_site_symmetry_4
_geom_torsion_publ_flag
O2 C8 C9 C10 -170.93(10) . . . . ?
O2 C8 C13 C12 173.18(10) . . . . ?
N2 C2 C3 C4 175.56(11) . . . . ?
N1 C2 C3 C4 -0.34(18) . . . . ?
C1 O2 C8 C9 -71.18(13) . . . . ?
C1 O2 C8 C13 168.41(10) . . . . ?
C1 N2 C2 N1 -155.63(12) . . . . ?
C1 N2 C2 C3 28.12(19) . . . . ?
C8 O2 C1 O1 -5.01(18) . . . . ?
C8 O2 C1 N2 175.62(10) . . . . ?
C8 C9 C10 C11 56.59(14) . . . . ?
C2 N2 C1 O2 -176.05(11) . . . . ?
C2 N2 C1 O1 4.6(2) . . . . ?
C2 N1 C6 C5 0.94(18) . . . . ?
C2 C3 C4 C5 1.41(17) . . . . ?
C2 C3 C4 C7 -176.71(11) . . . . ?
C6 N1 C2 N2 -177.06(11) . . . . ?
C6 N1 C2 C3 -0.83(18) . . . . ?
C6 C5 C4 C3 -1.31(18) . . . . ?
C6 C5 C4 C7 176.81(11) . . . . ?
C4 C5 C6 N1 0.13(19) . . . . ?
C9 C8 C13 C12 53.96(14) . . . . ?
C11 C12 C13 C8 -54.78(14) . . . . ?
C12 C11 C10 C9 -57.34(14) . . . . ?
C13 C8 C9 C10 -54.82(14) . . . . ?
C10 C11 C12 C13 56.47(14) . . . . ?
